data_8104813
loop_
_publ_author_name
'Pan, Fei'
'Wei, Xian'
'Lv, Menglan Lan'

_publ_section_title
;
 Crystal structure of
 (Z)-3-(6-bromo-1H-indol-3-yl)-1,3-diphenylprop-2-en-1-one, C23H16BrNO
;
_journal_issue 2
_journal_name_full 'Zeitschrift f\"ur Kristallographie - New Crystal Structures'
_journal_page_first 305
_journal_page_last 306
_journal_paper_doi 10.1515/ncrs-2020-0533
_journal_volume 236
_journal_year 2021
_chemical_formula_moiety 'C23 H16 Br N O'
_chemical_formula_sum 'C23 H16 Br N O'
_chemical_formula_weight 402.28
_space_group_crystal_system triclinic
_space_group_IT_number 2
_space_group_name_Hall '-P 1'
_space_group_name_H-M_alt 'P -1'
_atom_sites_solution_hydrogens geom
_atom_sites_solution_primary dual
_cell_angle_alpha 90.177(5)
_cell_angle_beta 112.202(5)
_cell_angle_gamma 95.167(5)
_cell_formula_units_Z 2
_cell_length_a 9.914(3)
_cell_length_b 10.141(3)
_cell_length_c 10.179(3)
_cell_measurement_reflns_used 1663
_cell_measurement_temperature 296(2)
_cell_measurement_theta_max 23.654
_cell_measurement_theta_min 2.857
_cell_volume 942.9(5)
_computing_cell_refinement 'SAINT v8.34A (Bruker, 2013)'
_computing_data_reduction 'SAINT v8.34A (Bruker, 2013)'
_computing_molecular_graphics 'Olex2 (Dolomanov et al., 2009)'
_computing_publication_material 'Olex2 (Dolomanov et al., 2009)'
_computing_structure_refinement 'ShelXL (Sheldrick, 2015)'
_computing_structure_solution 'ShelXT (Sheldrick, 2015)'
_diffrn_ambient_temperature 296
_diffrn_measured_fraction_theta_full 0.986
_diffrn_measured_fraction_theta_max 0.986
_diffrn_measurement_device_type 'CCD area detector'
_diffrn_measurement_method 'phi and omega scans'
_diffrn_radiation_monochromator graphite
_diffrn_radiation_type MoK\a
_diffrn_radiation_wavelength 0.71073
_diffrn_reflns_av_R_equivalents 0.0181
_diffrn_reflns_av_unetI/netI 0.0453
_diffrn_reflns_Laue_measured_fraction_full 0.986
_diffrn_reflns_Laue_measured_fraction_max 0.986
_diffrn_reflns_limit_h_max 11
_diffrn_reflns_limit_h_min -11
_diffrn_reflns_limit_k_max 12
_diffrn_reflns_limit_k_min -11
_diffrn_reflns_limit_l_max 12
_diffrn_reflns_limit_l_min -6
_diffrn_reflns_number 4715
_diffrn_reflns_point_group_measured_fraction_full 0.986
_diffrn_reflns_point_group_measured_fraction_max 0.986
_diffrn_reflns_theta_full 24.998
_diffrn_reflns_theta_max 24.998
_diffrn_reflns_theta_min 2.857
_exptl_absorpt_coefficient_mu 2.190
_exptl_absorpt_correction_T_max 0.7456
_exptl_absorpt_correction_T_min 0.5947
_exptl_absorpt_correction_type multi-scan
_exptl_crystal_colour 'clear yellowish yellow'
_exptl_crystal_colour_lustre clear
_exptl_crystal_colour_modifier yellowish
_exptl_crystal_colour_primary yellow
_exptl_crystal_density_diffrn 1.417
_exptl_crystal_density_meas .
_exptl_crystal_description block
_exptl_crystal_F_000 408
_exptl_crystal_size_max 0.26
_exptl_crystal_size_mid 0.25
_exptl_crystal_size_min 0.23
_refine_diff_density_max 0.923
_refine_diff_density_min -0.817
_refine_diff_density_rms 0.071
_refine_ls_extinction_coef .
_refine_ls_extinction_method none
_refine_ls_goodness_of_fit_ref 1.071
_refine_ls_hydrogen_treatment constr
_refine_ls_matrix_type full
_refine_ls_number_parameters 235
_refine_ls_number_reflns 3262
_refine_ls_number_restraints 0
_refine_ls_restrained_S_all 1.071
_refine_ls_R_factor_all 0.0797
_refine_ls_R_factor_gt 0.0520
_refine_ls_shift/su_max 0.000
_refine_ls_shift/su_mean 0.000
_refine_ls_structure_factor_coef Fsqd
_refine_ls_weighting_details 'w=1/[\s^2^(Fo^2^)+(0.0529P)^2^+1.4530P] where P=(Fo^2^+2Fc^2^)/3'
_refine_ls_weighting_scheme calc
_refine_ls_wR_factor_gt 0.1267
_refine_ls_wR_factor_ref 0.1351
_reflns_Friedel_coverage 0.000
_reflns_Friedel_fraction_full .
_reflns_Friedel_fraction_max .
_reflns_number_gt 2338
_reflns_number_total 3262
_reflns_threshold_expression 'I > 2\s(I)'
_cod_data_source_file suppl_j_ncrs-2020-0533_suppl.cif
_cod_data_source_block 1
_cod_original_cell_volume 942.9(4)
_cod_database_code 8104813
_shelx_space_group_comment
;
The symmetry employed for this shelxl refinement is uniquely defined
by the following loop, which should always be used as a source of
symmetry information in preference to the above space-group names.
They are only intended as comments.
;
_shelx_estimated_absorpt_t_max 0.633
_shelx_estimated_absorpt_t_min 0.600
_olex2_refinement_description
;
1. Fixed Uiso
 At 1.2 times of:
  All C(H) groups, All N(H) groups
2.a Aromatic/amide H refined with riding coordinates:
 N1(H1a), C1(H1), C2(H2), C3(H3), C4(H4), C5(H5), C8(H8), C11(H11), C12(H12),
 C13(H13), C14(H14), C15(H15), C19(H19), C20(H20), C21(H21), C23(H23)
;

loop_
_space_group_symop_operation_xyz
'x, y, z'
'-x, -y, -z'

loop_
_atom_site_label
_atom_site_type_symbol
_atom_site_fract_x
_atom_site_fract_y
_atom_site_fract_z
_atom_site_U_iso_or_equiv
_atom_site_adp_type
_atom_site_occupancy
_atom_site_site_symmetry_order
_atom_site_calc_flag
_atom_site_refinement_flags_posn
_atom_site_refinement_flags_adp
_atom_site_refinement_flags_occupancy
_atom_site_disorder_assembly
_atom_site_disorder_group
Br1 Br 0.73990(7) 0.98733(5) 0.30366(7) 0.0742(3) Uani 1 1 d . . . . .
O1 O 0.6867(3) 0.3230(3) 0.2735(3) 0.0397(7) Uani 1 1 d . . . . .
N1 N 1.0055(3) 0.6059(3) 0.6315(3) 0.0342(8) Uani 1 1 d . . . . .
H1A H 1.093526 0.642946 0.671364 0.041 Uiso 1 1 calc R . . . .
C1 C 0.7589(4) 0.3744(4) 0.8329(4) 0.0349(10) Uani 1 1 d . . . . .
H1 H 0.767345 0.464771 0.818313 0.042 Uiso 1 1 calc R . . . .
C2 C 0.7628(5) 0.3314(5) 0.9635(4) 0.0441(11) Uani 1 1 d . . . . .
H2 H 0.772361 0.392605 1.035432 0.053 Uiso 1 1 calc R . . . .
C3 C 0.7524(5) 0.1992(5) 0.9856(5) 0.0521(13) Uani 1 1 d . . . . .
H3 H 0.753335 0.170343 1.072558 0.063 Uiso 1 1 calc R . . . .
C4 C 0.7408(6) 0.1089(5) 0.8818(5) 0.0526(13) Uani 1 1 d . . . . .
H4 H 0.737032 0.018928 0.899214 0.063 Uiso 1 1 calc R . . . .
C5 C 0.7346(5) 0.1503(4) 0.7506(5) 0.0412(11) Uani 1 1 d . . . . .
H5 H 0.724803 0.087905 0.679605 0.049 Uiso 1 1 calc R . . . .
C6 C 0.7427(4) 0.2843(4) 0.7239(4) 0.0285(9) Uani 1 1 d . . . . .
C7 C 0.7225(4) 0.3315(4) 0.5801(4) 0.0266(8) Uani 1 1 d . . . . .
C8 C 0.6183(4) 0.2668(4) 0.4662(4) 0.0313(9) Uani 1 1 d . . . . .
H8 H 0.558949 0.199055 0.484508 0.038 Uiso 1 1 calc R . . . .
C9 C 0.5880(4) 0.2917(4) 0.3156(4) 0.0294(9) Uani 1 1 d . . . . .
C10 C 0.4332(4) 0.2755(4) 0.2137(4) 0.0288(9) Uani 1 1 d . . . . .
C11 C 0.3161(4) 0.2491(4) 0.2565(4) 0.0357(10) Uani 1 1 d . . . . .
H11 H 0.333769 0.238204 0.352058 0.043 Uiso 1 1 calc R . . . .
C12 C 0.1745(5) 0.2389(5) 0.1585(5) 0.0443(11) Uani 1 1 d . . . . .
H12 H 0.096971 0.219706 0.187817 0.053 Uiso 1 1 calc R . . . .
C13 C 0.1472(5) 0.2571(5) 0.0171(5) 0.0494(12) Uani 1 1 d . . . . .
H13 H 0.051381 0.251643 -0.048932 0.059 Uiso 1 1 calc R . . . .
C14 C 0.2611(5) 0.2831(6) -0.0258(5) 0.0565(14) Uani 1 1 d . . . . .
H14 H 0.242556 0.293710 -0.121607 0.068 Uiso 1 1 calc R . . . .
C15 C 0.4031(5) 0.2939(5) 0.0709(4) 0.0455(12) Uani 1 1 d . . . . .
H15 H 0.479643 0.313807 0.040270 0.055 Uiso 1 1 calc R . . . .
C16 C 0.8109(4) 0.4537(4) 0.5749(4) 0.0264(8) Uani 1 1 d . . . . .
C17 C 0.7670(4) 0.5677(4) 0.4906(4) 0.0251(8) Uani 1 1 d . . . . .
C18 C 0.8919(4) 0.6600(4) 0.5302(4) 0.0285(9) Uani 1 1 d . . . . .
C19 C 0.9560(4) 0.4845(4) 0.6583(4) 0.0316(9) Uani 1 1 d . . . . .
H19 H 1.013011 0.428911 0.724742 0.038 Uiso 1 1 calc R . . . .
C20 C 0.6351(4) 0.6038(4) 0.3914(4) 0.0300(9) Uani 1 1 d . . . . .
H20 H 0.551228 0.544434 0.362642 0.036 Uiso 1 1 calc R . . . .
C21 C 0.6306(5) 0.7273(4) 0.3371(4) 0.0372(10) Uani 1 1 d . . . . .
H21 H 0.542875 0.752413 0.272124 0.045 Uiso 1 1 calc R . . . .
C22 C 0.7560(5) 0.8153(4) 0.3782(5) 0.0390(10) Uani 1 1 d . . . . .
C23 C 0.8894(5) 0.7858(4) 0.4752(5) 0.0393(10) Uani 1 1 d . . . . .
H23 H 0.972466 0.846126 0.502269 0.047 Uiso 1 1 calc R . . . .

loop_
_atom_site_aniso_label
_atom_site_aniso_U_11
_atom_site_aniso_U_22
_atom_site_aniso_U_33
_atom_site_aniso_U_23
_atom_site_aniso_U_13
_atom_site_aniso_U_12
Br1 0.0845(5) 0.0380(3) 0.0889(5) 0.0198(3) 0.0208(4) 0.0023(3)
O1 0.0296(16) 0.0575(19) 0.0314(16) -0.0080(14) 0.0130(13) -0.0047(14)
N1 0.0184(17) 0.049(2) 0.0295(18) -0.0053(16) 0.0048(15) -0.0058(15)
C1 0.035(2) 0.039(2) 0.031(2) 0.0024(18) 0.0121(19) 0.0037(19)
C2 0.047(3) 0.060(3) 0.025(2) 0.001(2) 0.014(2) 0.004(2)
C3 0.061(3) 0.063(3) 0.032(3) 0.018(2) 0.017(2) 0.005(3)
C4 0.069(3) 0.038(3) 0.048(3) 0.013(2) 0.018(3) 0.008(2)
C5 0.047(3) 0.038(2) 0.035(2) 0.0018(19) 0.010(2) 0.003(2)
C6 0.021(2) 0.037(2) 0.024(2) 0.0020(17) 0.0051(16) 0.0034(17)
C7 0.024(2) 0.031(2) 0.026(2) 0.0028(16) 0.0096(17) 0.0094(16)
C8 0.026(2) 0.035(2) 0.031(2) 0.0002(18) 0.0094(18) -0.0007(17)
C9 0.028(2) 0.031(2) 0.028(2) -0.0031(17) 0.0104(18) 0.0028(17)
C10 0.026(2) 0.034(2) 0.025(2) -0.0058(17) 0.0076(17) 0.0056(17)
C11 0.030(2) 0.049(3) 0.027(2) -0.0073(19) 0.0097(19) 0.0043(19)
C12 0.031(2) 0.058(3) 0.041(3) -0.010(2) 0.011(2) 0.003(2)
C13 0.028(2) 0.072(3) 0.037(3) -0.013(2) -0.001(2) 0.011(2)
C14 0.044(3) 0.096(4) 0.026(2) 0.001(2) 0.007(2) 0.020(3)
C15 0.036(3) 0.073(3) 0.029(2) 0.000(2) 0.013(2) 0.005(2)
C16 0.025(2) 0.035(2) 0.0204(19) -0.0031(16) 0.0090(17) 0.0037(17)
C17 0.024(2) 0.033(2) 0.0213(19) -0.0035(16) 0.0114(17) 0.0026(16)
C18 0.022(2) 0.036(2) 0.028(2) -0.0066(17) 0.0114(17) -0.0011(17)
C19 0.028(2) 0.039(2) 0.027(2) -0.0003(17) 0.0081(18) 0.0071(18)
C20 0.022(2) 0.037(2) 0.030(2) -0.0013(17) 0.0097(17) -0.0013(17)
C21 0.032(2) 0.044(3) 0.035(2) -0.0004(19) 0.0101(19) 0.0094(19)
C22 0.047(3) 0.026(2) 0.048(3) 0.0043(19) 0.023(2) 0.0038(19)
C23 0.038(3) 0.038(2) 0.040(3) -0.0054(19) 0.016(2) -0.009(2)

loop_
_atom_type_symbol
_atom_type_description
_atom_type_scat_dispersion_real
_atom_type_scat_dispersion_imag
_atom_type_scat_source
C C 0.0033 0.0016 'International Tables Vol C Tables 4.2.6.8 and 6.1.1.4'
H H 0.0000 0.0000 'International Tables Vol C Tables 4.2.6.8 and 6.1.1.4'
Br Br -0.2901 2.4595 'International Tables Vol C Tables 4.2.6.8 and 6.1.1.4'
N N 0.0061 0.0033 'International Tables Vol C Tables 4.2.6.8 and 6.1.1.4'
O O 0.0106 0.0060 'International Tables Vol C Tables 4.2.6.8 and 6.1.1.4'

loop_
_geom_angle_atom_site_label_1
_geom_angle_atom_site_label_2
_geom_angle_atom_site_label_3
_geom_angle
_geom_angle_site_symmetry_1
_geom_angle_site_symmetry_3
C18 N1 H1A 125.8 . .
C19 N1 H1A 125.8 . .
C19 N1 C18 108.4(3) . .
C2 C1 H1 119.6 . .
C6 C1 H1 119.6 . .
C6 C1 C2 120.8(4) . .
C1 C2 H2 120.2 . .
C3 C2 C1 119.7(4) . .
C3 C2 H2 120.2 . .
C2 C3 H3 119.7 . .
C4 C3 C2 120.6(4) . .
C4 C3 H3 119.7 . .
C3 C4 H4 119.9 . .
C3 C4 C5 120.3(4) . .
C5 C4 H4 119.9 . .
C4 C5 H5 119.7 . .
C4 C5 C6 120.5(4) . .
C6 C5 H5 119.7 . .
C1 C6 C5 118.0(4) . .
C1 C6 C7 120.1(4) . .
C5 C6 C7 121.7(4) . .
C8 C7 C6 118.8(3) . .
C8 C7 C16 124.7(3) . .
C16 C7 C6 116.3(3) . .
C7 C8 H8 116.4 . .
C7 C8 C9 127.1(4) . .
C9 C8 H8 116.4 . .
O1 C9 C8 121.7(4) . .
O1 C9 C10 120.1(3) . .
C8 C9 C10 118.2(3) . .
C11 C10 C9 122.7(3) . .
C15 C10 C9 119.0(4) . .
C15 C10 C11 118.3(4) . .
C10 C11 H11 119.8 . .
C12 C11 C10 120.5(4) . .
C12 C11 H11 119.8 . .
C11 C12 H12 119.9 . .
C11 C12 C13 120.2(4) . .
C13 C12 H12 119.9 . .
C12 C13 H13 120.1 . .
C14 C13 C12 119.7(4) . .
C14 C13 H13 120.1 . .
C13 C14 H14 119.6 . .
C13 C14 C15 120.7(4) . .
C15 C14 H14 119.6 . .
C10 C15 H15 119.7 . .
C14 C15 C10 120.5(4) . .
C14 C15 H15 119.7 . .
C17 C16 C7 129.1(3) . .
C19 C16 C7 125.3(3) . .
C19 C16 C17 105.5(3) . .
C18 C17 C16 106.4(3) . .
C20 C17 C16 135.0(3) . .
C20 C17 C18 118.5(3) . .
N1 C18 C17 108.4(3) . .
N1 C18 C23 128.8(4) . .
C23 C18 C17 122.8(4) . .
N1 C19 C16 111.3(3) . .
N1 C19 H19 124.4 . .
C16 C19 H19 124.4 . .
C17 C20 H20 120.3 . .
C21 C20 C17 119.4(4) . .
C21 C20 H20 120.3 . .
C20 C21 H21 119.8 . .
C20 C21 C22 120.4(4) . .
C22 C21 H21 119.8 . .
C21 C22 Br1 118.0(3) . .
C23 C22 Br1 118.8(3) . .
C23 C22 C21 123.1(4) . .
C18 C23 H23 122.1 . .
C22 C23 C18 115.8(4) . .
C22 C23 H23 122.1 . .

loop_
_geom_bond_atom_site_label_1
_geom_bond_atom_site_label_2
_geom_bond_distance
_geom_bond_site_symmetry_2
Br1 C22 1.901(4) .
O1 C9 1.226(5) .
N1 H1A 0.8600 .
N1 C18 1.367(5) .
N1 C19 1.352(5) .
C1 H1 0.9300 .
C1 C2 1.388(6) .
C1 C6 1.387(6) .
C2 H2 0.9300 .
C2 C3 1.361(7) .
C3 H3 0.9300 .
C3 C4 1.361(7) .
C4 H4 0.9300 .
C4 C5 1.382(6) .
C5 H5 0.9300 .
C5 C6 1.388(6) .
C6 C7 1.487(5) .
C7 C8 1.345(5) .
C7 C16 1.465(5) .
C8 H8 0.9300 .
C8 C9 1.473(6) .
C9 C10 1.487(5) .
C10 C11 1.391(5) .
C10 C15 1.386(6) .
C11 H11 0.9300 .
C11 C12 1.376(6) .
C12 H12 0.9300 .
C12 C13 1.377(6) .
C13 H13 0.9300 .
C13 C14 1.362(7) .
C14 H14 0.9300 .
C14 C15 1.374(6) .
C15 H15 0.9300 .
C16 C17 1.441(5) .
C16 C19 1.372(5) .
C17 C18 1.409(5) .
C17 C20 1.398(5) .
C18 C23 1.393(6) .
C19 H19 0.9300 .
C20 H20 0.9300 .
C20 C21 1.369(6) .
C21 H21 0.9300 .
C21 C22 1.386(6) .
C22 C23 1.378(6) .
C23 H23 0.9300 .

loop_
_geom_hbond_atom_site_label_D
_geom_hbond_atom_site_label_H
_geom_hbond_atom_site_label_A
_geom_hbond_distance_DH
_geom_hbond_distance_HA
_geom_hbond_distance_DA
_geom_hbond_angle_DHA
_geom_hbond_site_symmetry_A
_geom_hbond_publ_flag
C23 H23 Br1 0.93 3.12 4.007(4) 159.9 2_776 yes

loop_
_geom_torsion_atom_site_label_1
_geom_torsion_atom_site_label_2
_geom_torsion_atom_site_label_3
_geom_torsion_atom_site_label_4
_geom_torsion
_geom_torsion_site_symmetry_1
_geom_torsion_site_symmetry_2
_geom_torsion_site_symmetry_3
_geom_torsion_site_symmetry_4
Br1 C22 C23 C18 177.3(3) . . . .
O1 C9 C10 C11 -175.4(4) . . . .
O1 C9 C10 C15 1.2(6) . . . .
N1 C18 C23 C22 -176.9(4) . . . .
C1 C2 C3 C4 1.1(7) . . . .
C1 C6 C7 C8 -134.8(4) . . . .
C1 C6 C7 C16 40.0(5) . . . .
C2 C1 C6 C5 -1.7(6) . . . .
C2 C1 C6 C7 173.3(4) . . . .
C2 C3 C4 C5 -2.1(8) . . . .
C3 C4 C5 C6 1.2(7) . . . .
C4 C5 C6 C1 0.7(6) . . . .
C4 C5 C6 C7 -174.2(4) . . . .
C5 C6 C7 C8 40.0(5) . . . .
C5 C6 C7 C16 -145.2(4) . . . .
C6 C1 C2 C3 0.9(7) . . . .
C6 C7 C8 C9 -175.4(4) . . . .
C6 C7 C16 C17 -134.1(4) . . . .
C6 C7 C16 C19 42.5(5) . . . .
C7 C8 C9 O1 36.8(6) . . . .
C7 C8 C9 C10 -144.3(4) . . . .
C7 C16 C17 C18 177.4(4) . . . .
C7 C16 C17 C20 0.9(7) . . . .
C7 C16 C19 N1 -178.1(3) . . . .
C8 C7 C16 C17 40.3(6) . . . .
C8 C7 C16 C19 -143.0(4) . . . .
C8 C9 C10 C11 5.6(6) . . . .
C8 C9 C10 C15 -177.8(4) . . . .
C9 C10 C11 C12 178.0(4) . . . .
C9 C10 C15 C14 -178.3(4) . . . .
C10 C11 C12 C13 -1.1(7) . . . .
C11 C10 C15 C14 -1.5(7) . . . .
C11 C12 C13 C14 1.0(7) . . . .
C12 C13 C14 C15 -1.2(8) . . . .
C13 C14 C15 C10 1.5(8) . . . .
C15 C10 C11 C12 1.4(6) . . . .
C16 C7 C8 C9 10.3(6) . . . .
C16 C17 C18 N1 0.4(4) . . . .
C16 C17 C18 C23 -176.9(4) . . . .
C16 C17 C20 C21 175.5(4) . . . .
C17 C16 C19 N1 -0.8(4) . . . .
C17 C18 C23 C22 -0.1(6) . . . .
C17 C20 C21 C22 1.0(6) . . . .
C18 N1 C19 C16 1.1(4) . . . .
C18 C17 C20 C21 -0.7(5) . . . .
C19 N1 C18 C17 -0.9(4) . . . .
C19 N1 C18 C23 176.2(4) . . . .
C19 C16 C17 C18 0.2(4) . . . .
C19 C16 C17 C20 -176.3(4) . . . .
C20 C17 C18 N1 177.6(3) . . . .
C20 C17 C18 C23 0.3(6) . . . .
C20 C21 C22 Br1 -177.7(3) . . . .
C20 C21 C22 C23 -0.8(7) . . . .
C21 C22 C23 C18 0.4(6) . . . .
